data_4072374
loop_
_publ_author_name
'Normand, Adrien T.'
'Stasch, Andreas'
'Ooi, Li-Ling'
'Cavell, Kingsley J.'

_publ_section_title
;
 Design of Cationic Mixed Phosphine/N-Heterocyclic Carbene Palladium(II)
 \p-Allyl Complexes as Monoligated Phosphine Pd(0) Precatalysts:
 Synthesis, Structural Studies, Catalysis, and Reactivity
;
_journal_issue 24
_journal_name_full Organometallics
_journal_page_first 6507
_journal_paper_doi 10.1021/om8008052
_journal_volume 27
_journal_year 2008
_chemical_formula_sum 'C22 H40 Cl P Pd'
_chemical_formula_weight 477.36
_chemical_name_systematic
; 
 ? 
;
_space_group_IT_number 14
_symmetry_cell_setting monoclinic
_symmetry_space_group_name_Hall '-P 2yn'
_symmetry_space_group_name_H-M 'P 1 21/n 1'
_atom_sites_solution_hydrogens geom
_atom_sites_solution_primary direct
_atom_sites_solution_secondary difmap
_audit_creation_method SHELXL-97
_cell_angle_alpha 90.00
_cell_angle_beta 99.40(3)
_cell_angle_gamma 90.00
_cell_formula_units_Z 4
_cell_length_a 9.921(2)
_cell_length_b 13.999(3)
_cell_length_c 17.112(3)
_cell_measurement_temperature 150(2)
_cell_volume 2344.7(8)
_computing_structure_refinement 'SHELXL-97 (Sheldrick, 1997)'
_computing_structure_solution 'SHELXS-97 (Sheldrick, 1990)'
_diffrn_ambient_temperature 150(2)
_diffrn_measured_fraction_theta_full 0.994
_diffrn_measured_fraction_theta_max 0.994
_diffrn_measurement_device_type 'Nonius Kappa CCD'
_diffrn_radiation_monochromator graphite
_diffrn_radiation_source 'fine-focus sealed tube'
_diffrn_radiation_type MoK\a
_diffrn_radiation_wavelength 0.71073
_diffrn_reflns_av_R_equivalents 0.0410
_diffrn_reflns_av_sigmaI/netI 0.0624
_diffrn_reflns_limit_h_max 12
_diffrn_reflns_limit_h_min -12
_diffrn_reflns_limit_k_max 17
_diffrn_reflns_limit_k_min -17
_diffrn_reflns_limit_l_max 21
_diffrn_reflns_limit_l_min -21
_diffrn_reflns_number 9056
_diffrn_reflns_theta_full 26.50
_diffrn_reflns_theta_max 26.50
_diffrn_reflns_theta_min 2.95
_exptl_absorpt_coefficient_mu 0.977
_exptl_absorpt_correction_T_max 0.967
_exptl_absorpt_correction_T_min 0.690
_exptl_absorpt_correction_type multi-scan
_exptl_absorpt_process_details 'Sortav (Blessing, 1995)'
_exptl_crystal_colour colourless
_exptl_crystal_density_diffrn 1.352
_exptl_crystal_density_method 'not measured'
_exptl_crystal_description plate
_exptl_crystal_F_000 1000
_exptl_crystal_size_max 0.15
_exptl_crystal_size_mid 0.12
_exptl_crystal_size_min 0.04
_refine_diff_density_max 0.614
_refine_diff_density_min -1.209
_refine_diff_density_rms 0.084
_refine_ls_extinction_method none
_refine_ls_goodness_of_fit_ref 1.028
_refine_ls_hydrogen_treatment constr
_refine_ls_matrix_type full
_refine_ls_number_parameters 265
_refine_ls_number_reflns 4832
_refine_ls_number_restraints 12
_refine_ls_restrained_S_all 1.028
_refine_ls_R_factor_all 0.0728
_refine_ls_R_factor_gt 0.0434
_refine_ls_shift/su_max 0.001
_refine_ls_shift/su_mean 0.000
_refine_ls_structure_factor_coef Fsqd
_refine_ls_weighting_details 'calc w=1/[\s^2^(Fo^2^)+(0.0123P)^2^+3.1031P] where P=(Fo^2^+2Fc^2^)/3'
_refine_ls_weighting_scheme calc
_refine_ls_wR_factor_gt 0.0736
_refine_ls_wR_factor_ref 0.0815
_reflns_number_gt 3547
_reflns_number_total 4832
_reflns_threshold_expression >2sigma(I)
_cod_data_source_file om8008052_si_002.cif
_cod_data_source_block asKJC23
_cod_depositor_comments
;
The following automatic conversions were performed:

'_exptl_absorpt_correction_type' value 'multi scan' changed to
'multi-scan' according to
/home/saulius/struct/CIF-dictionaries/cif_core.dic dictionary named
'cif_core.dic' version 2.4.1 from 2010-06-29.

Automatic conversion script
Id: cif_fix_values 1715 2011-07-08 13:25:40Z adriana 
;
_cod_original_cell_volume 2344.8(8)
_cod_original_sg_symbol_H-M P2(1)/n
_cod_database_code 4072374

loop_
_symmetry_equiv_pos_as_xyz
'x, y, z'
'-x+1/2, y+1/2, -z+1/2'
'-x, -y, -z'
'x-1/2, -y-1/2, z-1/2'

loop_
_atom_site_label
_atom_site_type_symbol
_atom_site_fract_x
_atom_site_fract_y
_atom_site_fract_z
_atom_site_U_iso_or_equiv
_atom_site_adp_type
_atom_site_occupancy
_atom_site_symmetry_multiplicity
_atom_site_calc_flag
_atom_site_refinement_flags
_atom_site_disorder_assembly
_atom_site_disorder_group
Pd1 Pd 0.66983(3) 0.31206(2) 0.202698(18) 0.03394(10) Uani 1 1 d . . .
Cl1 Cl 0.66172(9) 0.14427(7) 0.18841(5) 0.0361(2) Uani 1 1 d . . .
P1 P 0.90264(9) 0.32703(6) 0.21000(5) 0.0260(2) Uani 1 1 d . . .
C1 C 0.6163(7) 0.4578(5) 0.1908(6) 0.043(2) Uani 0.631(7) 1 d PD A 1
H1A H 0.6368 0.4376 0.1411 0.052 Uiso 0.631(7) 1 calc PR A 1
H1B H 0.6631 0.5107 0.2173 0.052 Uiso 0.631(7) 1 calc PR A 1
C2 C 0.5168(12) 0.4093(8) 0.2252(8) 0.039(3) Uani 0.631(7) 1 d PD A 1
C3 C 0.4496(7) 0.3331(5) 0.1869(5) 0.043(2) Uani 0.631(7) 1 d PD A 1
H3A H 0.4702 0.3130 0.1372 0.052 Uiso 0.631(7) 1 calc PR A 1
H3B H 0.3822 0.3002 0.2101 0.052 Uiso 0.631(7) 1 calc PR A 1
C4 C 0.5175(8) 0.4226(6) 0.3141(4) 0.065(3) Uani 0.631(7) 1 d PD A 1
H4A H 0.4406 0.4633 0.3222 0.098 Uiso 0.631(7) 1 calc PR A 1
H4B H 0.6034 0.4528 0.3382 0.098 Uiso 0.631(7) 1 calc PR A 1
H4C H 0.5090 0.3602 0.3388 0.098 Uiso 0.631(7) 1 calc PR A 1
C2A C 0.504(3) 0.413(2) 0.2051(13) 0.056(8) Uani 0.369(7) 1 d PDU A 2
C5 C 0.9605(3) 0.4479(2) 0.18801(19) 0.0257(8) Uani 1 1 d . . .
H5 H 0.9146 0.4914 0.2219 0.031 Uiso 1 1 calc R . .
C6 C 1.1127(4) 0.4717(2) 0.2095(2) 0.0316(8) Uani 1 1 d . . .
H6A H 1.1647 0.4352 0.1747 0.038 Uiso 1 1 calc R . .
H6B H 1.1461 0.4525 0.2649 0.038 Uiso 1 1 calc R . .
C7 C 1.1372(4) 0.5788(3) 0.1999(2) 0.0377(9) Uani 1 1 d . . .
H7A H 1.0933 0.6147 0.2388 0.045 Uiso 1 1 calc R . .
H7B H 1.2366 0.5918 0.2112 0.045 Uiso 1 1 calc R . .
C8 C 1.0804(4) 0.6132(3) 0.1169(2) 0.0392(10) Uani 1 1 d . . .
H8A H 1.1329 0.5839 0.0787 0.047 Uiso 1 1 calc R . .
H8B H 1.0913 0.6834 0.1143 0.047 Uiso 1 1 calc R . .
C9 C 0.9297(4) 0.5876(3) 0.0939(2) 0.0400(10) Uani 1 1 d . . .
H9A H 0.8975 0.6067 0.0382 0.048 Uiso 1 1 calc R . .
H9B H 0.8754 0.6231 0.1280 0.048 Uiso 1 1 calc R . .
C10 C 0.9083(4) 0.4804(3) 0.1030(2) 0.0350(9) Uani 1 1 d . . .
H10A H 0.9574 0.4452 0.0660 0.042 Uiso 1 1 calc R . .
H10B H 0.8098 0.4654 0.0891 0.042 Uiso 1 1 calc R . .
C11 C 0.9696(3) 0.2353(2) 0.1488(2) 0.0291(8) Uani 1 1 d . . .
H11 H 0.9488 0.1727 0.1723 0.035 Uiso 1 1 calc R . .
C12 C 0.8927(4) 0.2332(3) 0.0630(2) 0.0351(9) Uani 1 1 d . . .
H12A H 0.7931 0.2308 0.0633 0.042 Uiso 1 1 calc R . .
H12B H 0.9129 0.2922 0.0351 0.042 Uiso 1 1 calc R . .
C13 C 0.9359(4) 0.1462(3) 0.0193(2) 0.0450(10) Uani 1 1 d . . .
H13A H 0.8890 0.1475 -0.0363 0.054 Uiso 1 1 calc R . .
H13B H 0.9076 0.0873 0.0443 0.054 Uiso 1 1 calc R . .
C14 C 1.0904(4) 0.1444(3) 0.0211(2) 0.0500(11) Uani 1 1 d . . .
H14A H 1.1155 0.0852 -0.0047 0.060 Uiso 1 1 calc R . .
H14B H 1.1170 0.1994 -0.0094 0.060 Uiso 1 1 calc R . .
C15 C 1.1679(4) 0.1487(3) 0.1050(3) 0.0516(11) Uani 1 1 d . . .
H15A H 1.2671 0.1528 0.1035 0.062 Uiso 1 1 calc R . .
H15B H 1.1511 0.0894 0.1333 0.062 Uiso 1 1 calc R . .
C16 C 1.1242(4) 0.2349(3) 0.1498(2) 0.0352(9) Uani 1 1 d . . .
H16A H 1.1511 0.2945 0.1252 0.042 Uiso 1 1 calc R . .
H16B H 1.1719 0.2332 0.2053 0.042 Uiso 1 1 calc R . .
C17 C 0.9899(3) 0.3060(2) 0.31284(19) 0.0284(8) Uani 1 1 d . . .
H17 H 1.0900 0.3168 0.3145 0.034 Uiso 1 1 calc R . .
C18 C 0.9387(4) 0.3781(3) 0.3690(2) 0.0427(10) Uani 1 1 d . . .
H18A H 0.9590 0.4437 0.3527 0.051 Uiso 1 1 calc R . .
H18B H 0.8384 0.3720 0.3649 0.051 Uiso 1 1 calc R . .
C19 C 1.0060(5) 0.3622(3) 0.4552(2) 0.0516(12) Uani 1 1 d . . .
H19A H 1.1050 0.3758 0.4607 0.062 Uiso 1 1 calc R . .
H19B H 0.9661 0.4069 0.4900 0.062 Uiso 1 1 calc R . .
C20 C 0.9857(5) 0.2607(3) 0.4813(2) 0.0512(12) Uani 1 1 d . . .
H20A H 0.8872 0.2491 0.4812 0.061 Uiso 1 1 calc R . .
H20B H 1.0345 0.2516 0.5360 0.061 Uiso 1 1 calc R . .
C21 C 1.0386(4) 0.1897(3) 0.4267(2) 0.0477(11) Uani 1 1 d . . .
H21A H 1.0211 0.1240 0.4439 0.057 Uiso 1 1 calc R . .
H21B H 1.1386 0.1977 0.4304 0.057 Uiso 1 1 calc R . .
C22 C 0.9699(4) 0.2036(3) 0.3406(2) 0.0378(9) Uani 1 1 d . . .
H22A H 0.8710 0.1899 0.3360 0.045 Uiso 1 1 calc R . .
H22B H 1.0093 0.1581 0.3063 0.045 Uiso 1 1 calc R . .
C1A C 0.6209(13) 0.4567(10) 0.2411(9) 0.042(4) Uani 0.369(7) 1 d PD A 2
H1A1 H 0.6700 0.4317 0.2891 0.051 Uiso 0.369(7) 1 calc PR A 2
H1A2 H 0.6532 0.5121 0.2180 0.051 Uiso 0.369(7) 1 calc PR A 2
C3A C 0.4561(12) 0.3331(10) 0.2374(9) 0.044(4) Uani 0.369(7) 1 d PD A 2
H3A1 H 0.5043 0.3076 0.2854 0.053 Uiso 0.369(7) 1 calc PR A 2
H3A2 H 0.3747 0.3032 0.2120 0.053 Uiso 0.369(7) 1 calc PR A 2
C4A C 0.4387(10) 0.4423(7) 0.1197(6) 0.038(3) Uani 0.369(7) 1 d PD A 2
H4A1 H 0.5111 0.4590 0.0895 0.057 Uiso 0.369(7) 1 calc PR A 2
H4A2 H 0.3789 0.4976 0.1221 0.057 Uiso 0.369(7) 1 calc PR A 2
H4A3 H 0.3851 0.3890 0.0938 0.057 Uiso 0.369(7) 1 calc PR A 2

loop_
_atom_site_aniso_label
_atom_site_aniso_U_11
_atom_site_aniso_U_22
_atom_site_aniso_U_33
_atom_site_aniso_U_23
_atom_site_aniso_U_13
_atom_site_aniso_U_12
Pd1 0.02029(15) 0.02569(16) 0.0544(2) 0.00351(14) 0.00184(12) -0.00288(13)
Cl1 0.0369(5) 0.0275(5) 0.0439(6) 0.0020(4) 0.0064(4) -0.0088(4)
P1 0.0217(5) 0.0224(5) 0.0326(5) 0.0034(4) 0.0008(4) -0.0022(4)
C1 0.035(4) 0.020(3) 0.078(6) -0.004(4) 0.017(5) 0.008(3)
C2 0.018(4) 0.027(5) 0.077(8) -0.009(5) 0.021(4) 0.003(3)
C3 0.021(3) 0.046(5) 0.066(6) -0.018(5) 0.020(4) 0.002(3)
C4 0.055(5) 0.079(6) 0.064(6) -0.022(4) 0.016(4) 0.018(4)
C2A 0.054(10) 0.056(10) 0.061(9) -0.006(5) 0.015(5) 0.004(5)
C5 0.0221(18) 0.0208(18) 0.034(2) 0.0009(15) 0.0030(15) -0.0044(14)
C6 0.029(2) 0.028(2) 0.039(2) -0.0017(16) 0.0069(16) -0.0059(16)
C7 0.042(2) 0.029(2) 0.043(2) -0.0047(17) 0.0088(19) -0.0111(17)
C8 0.052(3) 0.026(2) 0.043(2) 0.0005(17) 0.0163(19) -0.0099(18)
C9 0.048(3) 0.029(2) 0.042(2) 0.0075(18) 0.0054(19) -0.0032(18)
C10 0.034(2) 0.031(2) 0.039(2) 0.0048(17) 0.0007(17) -0.0066(17)
C11 0.0265(19) 0.0196(18) 0.039(2) -0.0017(16) -0.0009(16) -0.0025(15)
C12 0.031(2) 0.035(2) 0.037(2) -0.0025(18) 0.0010(17) -0.0038(17)
C13 0.053(3) 0.033(2) 0.046(2) -0.0076(19) 0.000(2) -0.009(2)
C14 0.055(3) 0.036(2) 0.061(3) -0.018(2) 0.014(2) 0.005(2)
C15 0.047(3) 0.041(3) 0.065(3) -0.011(2) 0.002(2) 0.012(2)
C16 0.027(2) 0.028(2) 0.049(2) -0.0052(18) 0.0041(17) 0.0005(16)
C17 0.0236(18) 0.0260(19) 0.034(2) 0.0021(16) 0.0007(15) -0.0031(16)
C18 0.049(3) 0.040(3) 0.038(2) 0.0038(18) 0.0056(19) 0.005(2)
C19 0.060(3) 0.062(3) 0.032(2) -0.009(2) 0.005(2) 0.001(2)
C20 0.048(3) 0.069(3) 0.034(2) 0.011(2) 0.000(2) -0.005(2)
C21 0.052(3) 0.042(2) 0.045(3) 0.014(2) -0.007(2) -0.006(2)
C22 0.036(2) 0.032(2) 0.041(2) 0.0060(17) -0.0037(17) -0.0067(17)
C1A 0.046(8) 0.035(7) 0.051(9) -0.011(7) 0.021(8) 0.004(6)
C3A 0.011(5) 0.066(10) 0.059(9) 0.009(8) 0.014(6) 0.008(5)
C4A 0.037(6) 0.032(6) 0.044(7) 0.003(5) 0.006(5) 0.010(5)

loop_
_atom_type_symbol
_atom_type_description
_atom_type_scat_dispersion_real
_atom_type_scat_dispersion_imag
_atom_type_scat_source
C C 0.0033 0.0016 'International Tables Vol C Tables 4.2.6.8 and 6.1.1.4'
H H 0.0000 0.0000 'International Tables Vol C Tables 4.2.6.8 and 6.1.1.4'
P P 0.1023 0.0942 'International Tables Vol C Tables 4.2.6.8 and 6.1.1.4'
Cl Cl 0.1484 0.1585 'International Tables Vol C Tables 4.2.6.8 and 6.1.1.4'
Pd Pd -0.9988 1.0072 'International Tables Vol C Tables 4.2.6.8 and 6.1.1.4'

loop_
_geom_angle_atom_site_label_1
_geom_angle_atom_site_label_2
_geom_angle_atom_site_label_3
_geom_angle
P1 Pd1 Cl1 96.49(3)
C5 P1 C11 111.65(16)
C5 P1 C17 103.11(15)
C11 P1 C17 105.78(16)
C5 P1 Pd1 114.54(11)
C11 P1 Pd1 110.88(11)
C17 P1 Pd1 110.25(12)
C3 C2 C1 119.9(11)
C3 C2 C4 119.6(9)
C1 C2 C4 117.9(9)
C3A C2A C1A 120.7(16)
C3A C2A C4A 118.9(15)
C1A C2A C4A 119.5(15)
C6 C5 C10 109.3(3)
C6 C5 P1 118.6(2)
C10 C5 P1 113.5(2)
C5 C6 C7 110.8(3)
C8 C7 C6 111.7(3)
C7 C8 C9 111.5(3)
C8 C9 C10 110.6(3)
C9 C10 C5 111.0(3)
C16 C11 C12 110.5(3)
C16 C11 P1 116.6(2)
C12 C11 P1 112.7(2)
C13 C12 C11 110.3(3)
C12 C13 C14 111.4(3)
C15 C14 C13 111.7(3)
C14 C15 C16 111.4(3)
C15 C16 C11 111.3(3)
C22 C17 C18 110.3(3)
C22 C17 P1 112.3(2)
C18 C17 P1 109.8(2)
C19 C18 C17 111.7(3)
C20 C19 C18 111.3(3)
C19 C20 C21 111.0(3)
C20 C21 C22 111.4(3)
C21 C22 C17 110.9(3)

loop_
_geom_bond_atom_site_label_1
_geom_bond_atom_site_label_2
_geom_bond_distance
Pd1 P1 2.3023(10)
Pd1 Cl1 2.3617(11)
P1 C5 1.845(3)
P1 C11 1.847(4)
P1 C17 1.854(3)
C1 C2 1.404(10)
C2 C3 1.367(11)
C2 C4 1.532(13)
C2A C3A 1.361(17)
C2A C1A 1.371(17)
C2A C4A 1.554(16)
C5 C6 1.531(4)
C5 C10 1.532(5)
C6 C7 1.532(5)
C7 C8 1.518(5)
C8 C9 1.525(5)
C9 C10 1.528(5)
C11 C16 1.531(5)
C11 C12 1.541(5)
C12 C13 1.526(5)
C13 C14 1.528(5)
C14 C15 1.515(6)
C15 C16 1.531(5)
C17 C22 1.533(5)
C17 C18 1.537(5)
C18 C19 1.533(5)
C19 C20 1.512(6)
C20 C21 1.516(6)
C21 C22 1.530(5)
